data_4310341
loop_
_publ_author_name
'Cristina Ca\~nada-Vilalta'
'William E. Streib'
'John C. Huffman'
'Ted A. O'Brien'
'Ernest R. Davidson'
'George Christou'

_publ_section_title
;
 Polynuclear Manganese Complexes with the Dicarboxylate Ligand
 m-Phenylenedipropionate: A Hexanuclear Mixed-Valence (3MnIII, 3MnIV)
 Complex
;
_journal_name_full 'Inorganic Chemistry'
_journal_page_first 101
_journal_page_last 115
_journal_paper_doi 10.1021/ic034973m
_journal_volume 43
_journal_year 2004
_chemical_formula_sum 'C51 H51 Cl Mn3 N3 O17'
_chemical_formula_weight 1178.24
_space_group_IT_number 14
_symmetry_cell_setting monoclinic
_symmetry_space_group_name_Hall '-P 2ybc'
_symmetry_space_group_name_H-M 'P 1 21/c 1'
_audit_creation_method 'minor manual editing of SDT2CIF v. 1.2 BETA  output'
_cell_angle_alpha 90
_cell_angle_beta 96.748(4)
_cell_angle_gamma 90
_cell_formula_units_Z 4
_cell_length_a 16.099(4)
_cell_length_b 13.216(2)
_cell_length_c 24.497(5)
_cell_measurement_reflns_used 4347
_cell_measurement_temperature 117(2)
_cell_measurement_theta_max 22.01
_cell_measurement_theta_min 2.22
_cell_volume 5176.0(18)
_computing_cell_refinement 'SAINT (Bruker, 1999)'
_computing_data_collection 'SMART (Bruker, 1999)'
_computing_data_reduction 'SAINT (Bruker, 1999), XTEL (local package)'
_computing_molecular_graphics 'XTEL, local package'
_computing_publication_material 'XTEL, local package'
_computing_structure_refinement 'XTEL, local package'
_computing_structure_solution 'SHELXS-97 (Sheldrick, 1997)'
_diffrn_ambient_temperature 117(2)
_diffrn_detector 'CCD area detector'
_diffrn_detector_area_resol_mean 44.52
_diffrn_detector_type 'Bruker SMART 6000'
_diffrn_measured_fraction_theta_full 1
_diffrn_measured_fraction_theta_max 1
_diffrn_measurement_details '   0.30 degree frames measured for  15.14 seconds each'
_diffrn_measurement_device 'three-circle goniometer with fixed chi'
_diffrn_measurement_device_type 'Bruker Platform goniometer'
_diffrn_measurement_method '\w scans'
_diffrn_radiation_type 'Mo K\a'
_diffrn_radiation_wavelength 0.71073
_diffrn_reflns_av_R_equivalents 0.109
_diffrn_reflns_limit_h_max 20
_diffrn_reflns_limit_h_min -20
_diffrn_reflns_limit_k_max 17
_diffrn_reflns_limit_k_min -17
_diffrn_reflns_limit_l_max 31
_diffrn_reflns_limit_l_min -31
_diffrn_reflns_number 59630
_diffrn_reflns_theta_full 27.528
_diffrn_reflns_theta_max 27.528
_diffrn_reflns_theta_min 1.99926
_diffrn_standards_decay_% 0.0
_diffrn_standards_interval_time 460
_diffrn_standards_number 4348
_exptl_absorpt_coefficient_mu 0.8473
_exptl_absorpt_correction_T_max 1.000000
_exptl_absorpt_correction_T_min 0.897765
_exptl_absorpt_correction_type semi-empirical
_exptl_absorpt_process_details SADABS
_exptl_crystal_colour orange?
_exptl_crystal_density_diffrn 1.512
_exptl_crystal_density_method 'not measured'
_exptl_crystal_description plate
_exptl_crystal_F_000 2424
_exptl_crystal_size_max .10
_exptl_crystal_size_mid .34
_exptl_crystal_size_min .34
_refine_diff_density_max 0.58
_refine_diff_density_min -0.4
_refine_ls_abs_structure_details none
_refine_ls_extinction_coef -0.000000019(6)
_refine_ls_extinction_expression
;                                                                               
Larson, A. C. (1967).  Acta Cryst. 23, p. 664.  Eq. (3)                         
;
_refine_ls_extinction_method Zachariasen
_refine_ls_goodness_of_fit_ref 0.6111
_refine_ls_matrix_type full
_refine_ls_number_parameters 677
_refine_ls_number_reflns 4287
_refine_ls_R_factor_gt 0.0349
_refine_ls_shift/su_max 0.0231
_refine_ls_structure_factor_coef F
_refine_ls_weighting_details w^-1^=\s^2^(F)+(.07F)^2^
_refine_ls_weighting_scheme calc
_refine_ls_wR_factor_ref 0.0293
_reflns_number_gt 4287
_reflns_number_total 11905
_reflns_threshold_expression 'Fo^2^> 2.00\s(Fo^2^)'
_cod_data_source_file ic034973msi20030818_100625_2.cif
_cod_data_source_block MSC00021
_cod_original_sg_symbol_H-M 'P 21/c'
_cod_original_formula_sum 'C51 H51 Cl1 Mn3 N3 O17'
_cod_database_code 4310341

loop_
_symmetry_equiv_pos_as_xyz
x,y,z
-x,1/2+y,1/2-z
x,1/2-y,1/2+z
-x,-y,-z

loop_
_atom_site_label
_atom_site_type_symbol
_atom_site_fract_x
_atom_site_fract_y
_atom_site_fract_z
_atom_site_U_iso_or_equiv
_atom_site_adp_type
_atom_site_occupancy
_atom_site_disorder_group
_atom_site_disorder_assembly
Mn1 MN 0.27153(7) 0.95818(8) 0.39916(4) 0.0246(4) Uani 1 0 .
Mn2 MN 0.18205(6) 1.06380(8) 0.28637(4) 0.0228(4) Uani 1 0 .
Mn3 MN 0.34063(7) 0.91109(8) 0.27970(4) 0.0228(4) Uani 1 0 .
O4 O 0.2649(3) 0.9776(3) 0.32202(16) 0.0220(15) Uani 1 0 .
N5 N 0.2792(3) 0.9321(4) 0.4830(2) 0.028(2) Uani 1 0 .
C6 C 0.3167(4) 0.8492(6) 0.5060(3) 0.030(3) Uani 1 0 .
C7 C 0.3157(4) 0.8269(6) 0.5609(3) 0.032(3) Uani 1 0 .
C8 C 0.2779(5) 0.8923(6) 0.5939(3) 0.034(3) Uani 1 0 .
C9 C 0.2423(4) 0.9794(6) 0.5707(3) 0.034(3) Uani 1 0 .
C10 C 0.2426(4) 0.9966(5) 0.5153(3) 0.032(3) Uani 1 0 .
N11 N 0.0873(3) 1.1551(4) 0.2484(2) 0.025(2) Uani 1 0 .
C12 C 0.0110(5) 1.1159(5) 0.2328(3) 0.032(3) Uani 1 0 .
C13 C -0.0549(4) 1.1734(6) 0.2107(3) 0.037(3) Uani 1 0 .
C14 C -0.0431(5) 1.2758(6) 0.2039(3) 0.039(3) Uani 1 0 .
C15 C 0.0347(5) 1.3161(5) 0.2192(3) 0.039(3) Uani 1 0 .
C16 C 0.0989(5) 1.2539(5) 0.2413(3) 0.031(3) Uani 1 0 .
N17 N 0.4242(3) 0.8319(4) 0.2363(2) 0.024(2) Uani 1 0 .
C18 C 0.4070(4) 0.7354(5) 0.2207(3) 0.027(3) Uani 1 0 .
C19 C 0.4630(5) 0.6778(5) 0.1956(3) 0.029(3) Uani 1 0 .
C20 C 0.5383(4) 0.7202(6) 0.1855(3) 0.028(3) Uani 1 0 .
C21 C 0.5552(4) 0.8189(6) 0.2008(3) 0.031(3) Uani 1 0 .
C22 C 0.4967(4) 0.8725(5) 0.2264(3) 0.028(3) Uani 1 0 .
O23 O 0.1481(3) 0.9605(4) 0.40933(18) 0.0357(19) Uani 1 0 .
C24 C 0.0842(5) 0.9896(5) 0.3795(3) 0.031(3) Uani 1 0 .
O25 O 0.0842(3) 1.0189(4) 0.3309(2) 0.0350(19) Uani 1 0 .
C26 C 0.0025(5) 0.9896(6) 0.4032(3) 0.048(3) Uani 1 0 .
C27 C -0.0437(5) 1.0915(6) 0.3949(4) 0.051(3) Uani 1 0 .
C28 C 0.0043(5) 1.1749(6) 0.4259(3) 0.039(3) Uani 1 0 .
C29 C -0.0082(5) 1.1981(7) 0.4794(4) 0.052(4) Uani 1 0 .
C30 C 0.0397(6) 1.2719(8) 0.5078(3) 0.061(4) Uani 1 0 .
C31 C 0.1011(5) 1.3225(7) 0.4837(3) 0.048(3) Uani 1 0 .
C32 C 0.1134(4) 1.3016(6) 0.4304(3) 0.028(3) Uani 1 0 .
C33 C 0.0646(4) 1.2285(5) 0.4021(3) 0.029(3) Uani 1 0 .
C34 C 0.1815(5) 1.3523(5) 0.4034(3) 0.038(3) Uani 1 0 .
C35 C 0.2629(5) 1.2916(6) 0.4093(3) 0.042(3) Uani 1 0 .
C36 C 0.2520(4) 1.1857(6) 0.3858(3) 0.028(3) Uani 1 0 .
O37 O 0.2148(3) 1.1794(3) 0.33718(18) 0.0274(17) Uani 1 0 .
O38 O 0.2791(3) 1.1122(4) 0.41480(18) 0.038(2) Uani 1 0 .
O39 O 0.1396(3) 0.9617(4) 0.23110(18) 0.0349(18) Uani 1 0 .
C40 C 0.1752(5) 0.8906(5) 0.2078(3) 0.029(3) Uani 1 0 .
O41 O 0.2480(3) 0.8609(3) 0.22001(18) 0.0311(18) Uani 1 0 .
C42 C 0.1206(5) 0.8398(6) 0.1607(3) 0.052(3) Uani 1 0 .
C43 C 0.0857(5) 0.9169(6) 0.1164(3) 0.048(3) Uani 1 0 .
C44 C 0.1564(4) 0.9699(6) 0.0926(3) 0.032(3) Uani 1 0 .
C45 C 0.1945(5) 0.9265(6) 0.0510(3) 0.047(3) Uani 1 0 .
C46 C 0.2639(5) 0.9702(7) 0.0335(3) 0.053(4) Uani 1 0 .
C47 C 0.2965(5) 1.0581(7) 0.0567(3) 0.048(3) Uani 1 0 .
C48 C 0.2586(4) 1.1059(6) 0.0980(3) 0.032(3) Uani 1 0 .
C49 C 0.1880(4) 1.0611(5) 0.1143(3) 0.030(3) Uani 1 0 .
C50 C 0.2946(5) 1.1992(6) 0.1273(3) 0.047(3) Uani 1 0 .
C51 C 0.3604(5) 1.1727(6) 0.1754(3) 0.046(3) Uani 1 0 .
C52 C 0.3240(5) 1.1061(6) 0.2173(3) 0.028(3) Uani 1 0 .
O53 O 0.2573(3) 1.1325(3) 0.23391(18) 0.0286(18) Uani 1 0 .
O54 O 0.3660(3) 1.0280(4) 0.23318(19) 0.0335(19) Uani 1 0 .
O55 O 0.2615(3) 0.8025(3) 0.39055(18) 0.0297(18) Uani 1 0 .
C56 C 0.2981(4) 0.7481(5) 0.3590(3) 0.025(3) Uani 1 0 .
O57 O 0.3343(3) 0.7791(3) 0.31962(18) 0.0291(18) Uani 1 0 .
C58 C 0.3003(5) 0.6344(6) 0.3688(3) 0.042(3) Uani 1 0 .
C59 C 0.3913(5) 0.5938(5) 0.3749(3) 0.046(3) Uani 1 0 .
C60 C 0.4427(5) 0.6411(6) 0.4229(3) 0.039(3) Uani 1 0 .
C61 C 0.4452(5) 0.6006(8) 0.4745(4) 0.065(4) Uani 1 0 .
C62 C 0.4838(7) 0.6456(10) 0.5206(5) 0.082(6) Uani 1 0 .
C63 C 0.5201(7) 0.7346(9) 0.5165(4) 0.070(5) Uani 1 0 .
C64 C 0.5230(5) 0.7820(6) 0.4659(4) 0.050(4) Uani 1 0 .
C65 C 0.4845(5) 0.7320(6) 0.4185(3) 0.038(3) Uani 1 0 .
C66 C 0.5591(6) 0.8844(8) 0.4609(5) 0.103(5) Uani 1 0 .
C67 C 0.5471(5) 0.9406(8) 0.4102(4) 0.080(4) Uani 1 0 .
C68 C 0.4558(5) 0.9497(6) 0.3833(3) 0.036(3) Uani 1 0 .
O69 O 0.4453(3) 0.9540(4) 0.33181(19) 0.0320(18) Uani 1 0 .
O70 O 0.3980(3) 0.9510(4) 0.41379(18) 0.0342(18) Uani 1 0 .
Cl71 CL 0.74911(13) 0.98232(15) 0.27155(8) 0.0371(7) Uani 1 0 .
O72 O 0.7544(3) 0.9368(4) 0.21886(18) 0.049(2) Uani 1 0 .
O73 O 0.8023(4) 0.9307(5) 0.3126(2) 0.077(3) Uani 1 0 .
O74 O 0.7759(4) 1.0846(4) 0.2716(2) 0.073(3) Uani 1 0 .
O75 O 0.6660(3) 0.9821(5) 0.2841(2) 0.085(3) Uani 1 0 .
H1 H 0.3445 0.8045 0.4838 0.0426 Uiso 1 0 .
H2 H 0.3413 0.7666 0.5757 0.0444 Uiso 1 0 .
H3 H 0.2762 0.8777 0.6318 0.047 Uiso 1 0 .
H4 H 0.2176 1.0274 0.5928 0.0469 Uiso 1 0 .
H5 H 0.2166 1.056 0.4995 0.0444 Uiso 1 0 .
H6 H 0.0026 1.0454 0.2375 0.0445 Uiso 1 0 .
H7 H -0.108 1.1433 0.2001 0.0496 Uiso 1 0 .
H8 H -0.088 1.3176 0.1888 0.0519 Uiso 1 0 .
H9 H 0.0444 1.3863 0.2145 0.0513 Uiso 1 0 .
H10 H 0.1527 1.2823 0.2517 0.0435 Uiso 1 0 .
H11 H 0.3551 0.7063 0.2273 0.0398 Uiso 1 0 .
H12 H 0.4501 0.6098 0.1854 0.0422 Uiso 1 0 .
H13 H 0.5776 0.6818 0.1682 0.0411 Uiso 1 0 .
H14 H 0.6064 0.8498 0.1941 0.0439 Uiso 1 0 .
H15 H 0.5086 0.9406 0.237 0.041 Uiso 1 0 .
H16 H -0.0321 0.9381 0.3856 0.0599 Uiso 1 0 .
H17 H 0.0128 0.9758 0.4414 0.0599 Uiso 1 0 .
H18 H -0.051 1.1075 0.357 0.0633 Uiso 1 0 .
H19 H -0.0968 1.0853 0.408 0.0633 Uiso 1 0 .
H20 H -0.0496 1.1632 0.4967 0.0642 Uiso 1 0 .
H21 H 0.0302 1.2885 0.5443 0.0737 Uiso 1 0 .
H22 H 0.1348 1.3717 0.5041 0.0601 Uiso 1 0 .
H23 H 0.0728 1.2143 0.365 0.0416 Uiso 1 0 .
H24 H 0.1629 1.3604 0.3654 0.0508 Uiso 1 0 .
H25 H 0.1922 1.4167 0.4198 0.0508 Uiso 1 0 .
H26 H 0.3027 1.3264 0.3906 0.0541 Uiso 1 0 .
H27 H 0.2831 1.2866 0.4472 0.0541 Uiso 1 0 .
H28 H 0.1531 0.7909 0.1445 0.0647 Uiso 1 0 .
H29 H 0.0751 0.8075 0.1751 0.0647 Uiso 1 0 .
H30 H 0.0522 0.8823 0.0878 0.0608 Uiso 1 0 .
H31 H 0.0527 0.9657 0.1324 0.0608 Uiso 1 0 .
H32 H 0.1725 0.8657 0.0343 0.0593 Uiso 1 0 .
H33 H 0.2898 0.9391 0.0049 0.0651 Uiso 1 0 .
H34 H 0.3453 1.0867 0.0445 0.0606 Uiso 1 0 .
H35 H 0.1601 1.094 0.1415 0.0423 Uiso 1 0 .
H36 H 0.3201 1.24 0.102 0.0597 Uiso 1 0 .
H37 H 0.2508 1.2359 0.141 0.0597 Uiso 1 0 .
H38 H 0.4052 1.138 0.1618 0.0582 Uiso 1 0 .
H39 H 0.3806 1.2336 0.1929 0.0582 Uiso 1 0 .
H40 H 0.276 0.6201 0.4014 0.0543 Uiso 1 0 .
H41 H 0.2691 0.6019 0.3385 0.0543 Uiso 1 0 .
H42 H 0.39 0.5226 0.3802 0.0585 Uiso 1 0 .
H43 H 0.4155 0.6086 0.3424 0.0585 Uiso 1 0 .
H44 H 0.4186 0.5372 0.4782 0.0768 Uiso 1 0 .
H45 H 0.4841 0.6135 0.5553 0.0952 Uiso 1 0 .
H46 H 0.5454 0.7673 0.5489 0.0837 Uiso 1 0 .
H47 H 0.4871 0.761 0.3831 0.0507 Uiso 1 0 .
H48 H 0.5384 0.925 0.4879 0.1142 Uiso 1 0 .
H49 H 0.6181 0.8768 0.4691 0.1142 Uiso 1 0 .
H50 H 0.5668 1.0078 0.4181 0.0915 Uiso 1 0 .
H51 H 0.5784 0.91 0.3848 0.0915 Uiso 1 0 .

loop_
_atom_site_aniso_label
_atom_site_aniso_U_11
_atom_site_aniso_U_22
_atom_site_aniso_U_33
_atom_site_aniso_U_12
_atom_site_aniso_U_13
_atom_site_aniso_U_23
Mn1 0.029(3) 0.0228(15) 0.021(5) 0.0019(5) -0.0012(5) 0.0007(5)
Mn2 0.026(3) 0.0181(13) 0.024(6) 0.0005(5) -0.0012(5) 0.0003(5)
Mn3 0.026(3) 0.0192(13) 0.023(6) 0.0007(5) 0.0002(5) -0.0005(5)
O4 0.025(4) 0.020(3) 0.020(6) 0.001(2) -0.001(2) -0.001(2)
N5 0.023(4) 0.032(4) 0.028(8) -0.003(3) -0.002(3) -0.001(3)
C6 0.026(5) 0.038(5) 0.025(8) 0.001(4) -0.000(3) -0.001(4)
C7 0.031(6) 0.035(5) 0.029(8) -0.003(4) 0.002(4) 0.002(4)
C8 0.035(6) 0.045(6) 0.023(7) -0.010(4) 0.002(4) 0.000(4)
C9 0.031(6) 0.039(6) 0.033(9) -0.007(4) 0.008(4) -0.007(4)
C10 0.035(6) 0.027(5) 0.032(9) 0.002(4) -0.004(4) -0.002(4)
N11 0.030(5) 0.023(4) 0.022(6) 0.001(3) 0.001(3) 0.002(3)
C12 0.031(6) 0.026(5) 0.037(10) -0.003(4) 0.002(4) 0.003(4)
C13 0.026(6) 0.040(6) 0.043(12) 0.005(4) -0.007(4) 0.007(4)
C14 0.031(6) 0.033(5) 0.051(13) 0.014(4) -0.007(4) 0.001(4)
C15 0.044(7) 0.021(5) 0.050(13) 0.007(4) -0.002(4) 0.001(4)
C16 0.038(7) 0.024(5) 0.029(8) 0.001(4) 0.002(4) 0.001(4)
N17 0.026(5) 0.021(4) 0.025(7) 0.003(3) -0.002(3) -0.001(3)
C18 0.028(6) 0.029(5) 0.022(7) -0.004(4) -0.006(3) 0.001(4)
C19 0.036(6) 0.025(5) 0.026(8) 0.003(4) 0.002(4) -0.005(4)
C20 0.029(6) 0.033(5) 0.023(7) 0.008(4) 0.000(4) 0.003(4)
C21 0.029(6) 0.038(5) 0.028(8) -0.003(4) 0.006(4) 0.001(4)
C22 0.024(5) 0.026(5) 0.035(10) -0.003(4) 0.004(4) 0.004(4)
O23 0.035(5) 0.043(4) 0.029(8) 0.005(3) 0.000(2) 0.002(3)
C24 0.032(6) 0.015(4) 0.045(12) -0.003(4) 0.004(4) 0.001(4)
O25 0.030(5) 0.028(3) 0.045(11) -0.003(2) -0.007(3) 0.012(3)
C26 0.039(7) 0.034(6) 0.071(18) -0.003(4) 0.010(5) -0.000(5)
C27 0.027(6) 0.035(6) 0.09(2) -0.003(4) 0.009(5) 0.002(5)
C28 0.032(6) 0.037(6) 0.048(13) 0.008(4) 0.006(4) 0.011(5)
C29 0.047(8) 0.057(7) 0.052(14) 0.004(5) 0.015(5) 0.020(5)
C30 0.073(11) 0.084(10) 0.028(9) 0.011(6) 0.007(5) 0.002(5)
C31 0.034(7) 0.067(8) 0.040(11) 0.001(5) -0.003(4) -0.011(5)
C32 0.028(6) 0.033(5) 0.022(7) 0.009(4) 0.001(3) -0.001(4)
C33 0.031(6) 0.026(5) 0.029(8) 0.013(4) 0.003(4) 0.003(4)
C34 0.045(7) 0.026(5) 0.044(12) 0.002(4) 0.001(4) -0.014(4)
C35 0.040(7) 0.025(5) 0.059(15) -0.013(4) 0.004(4) -0.018(4)
C36 0.027(6) 0.028(5) 0.031(9) -0.002(4) 0.008(4) -0.004(4)
O37 0.029(5) 0.020(3) 0.032(8) -0.001(2) -0.001(2) -0.002(2)
O38 0.053(7) 0.032(4) 0.026(7) -0.006(3) -0.008(3) 0.002(3)
O39 0.035(5) 0.029(3) 0.037(9) 0.002(3) -0.012(2) 0.003(3)
C40 0.038(7) 0.027(5) 0.020(6) -0.011(4) -0.004(4) 0.006(4)
O41 0.036(5) 0.030(4) 0.026(7) -0.003(3) -0.001(3) -0.007(2)
C42 0.072(11) 0.038(6) 0.041(11) -0.021(5) -0.013(5) 0.002(4)
C43 0.051(8) 0.055(7) 0.035(10) -0.023(5) -0.011(4) 0.006(5)
C44 0.028(6) 0.039(5) 0.026(8) 0.003(4) -0.010(4) -0.001(4)
C45 0.045(8) 0.049(7) 0.044(12) 0.002(5) -0.008(4) -0.016(5)
C46 0.039(7) 0.080(9) 0.039(11) 0.005(5) 0.002(4) -0.026(5)
C47 0.027(6) 0.085(9) 0.033(9) -0.009(5) 0.007(4) -0.009(5)
C48 0.032(6) 0.038(6) 0.022(7) -0.007(4) -0.011(4) 0.006(4)
C49 0.033(6) 0.032(5) 0.023(7) 0.008(4) -0.001(3) 0.001(4)
C50 0.070(10) 0.045(6) 0.026(8) -0.024(5) -0.002(4) 0.015(4)
C51 0.057(9) 0.051(6) 0.028(8) -0.028(5) 0.000(4) 0.003(4)
C52 0.038(7) 0.029(5) 0.018(6) -0.015(4) -0.000(4) -0.003(4)
O53 0.035(5) 0.023(3) 0.027(7) 0.001(3) 0.002(2) 0.004(2)
O54 0.034(5) 0.030(4) 0.039(10) -0.003(3) 0.009(3) -0.003(3)
O55 0.034(5) 0.033(4) 0.022(6) 0.002(3) 0.003(2) 0.003(3)
C56 0.017(5) 0.027(5) 0.028(8) -0.001(3) -0.008(3) -0.001(4)
O57 0.034(5) 0.022(3) 0.032(8) -0.001(2) 0.009(3) -0.002(2)
C58 0.039(7) 0.023(5) 0.060(16) -0.005(4) -0.008(4) 0.009(4)
C59 0.038(7) 0.018(4) 0.08(2) -0.000(4) -0.007(5) 0.001(4)
C60 0.027(6) 0.035(5) 0.054(14) 0.013(4) -0.001(4) 0.005(4)
C61 0.031(7) 0.092(10) 0.070(18) 0.020(6) -0.002(5) 0.022(7)
C62 0.069(12) 0.117(13) 0.063(17) 0.045(8) 0.014(6) 0.036(8)
C63 0.065(11) 0.095(11) 0.044(13) 0.045(7) -0.026(6) -0.004(7)
C64 0.031(6) 0.029(5) 0.09(2) 0.014(4) -0.007(5) -0.015(5)
C65 0.029(6) 0.030(5) 0.054(14) 0.017(4) -0.002(4) -0.002(4)
C66 0.057(10) 0.057(8) 0.18(4) 0.011(6) -0.067(8) -0.011(8)
C67 0.045(8) 0.100(11) 0.09(2) -0.050(6) -0.034(5) 0.053(7)
C68 0.038(7) 0.023(5) 0.045(12) -0.013(4) -0.002(4) 0.006(4)
O69 0.029(4) 0.030(4) 0.038(10) -0.006(3) 0.007(2) -0.001(3)
O70 0.040(6) 0.034(4) 0.026(7) -0.009(3) -0.007(2) 0.002(3)
Cl71 0.040(5) 0.033(2) 0.038(9) 0.0078(10) 0.0047(10) -0.0068(10)
O72 0.067(9) 0.049(5) 0.033(9) 0.019(3) 0.007(3) -0.008(3)
O73 0.112(14) 0.076(7) 0.041(11) 0.054(4) -0.005(4) -0.004(4)
O74 0.100(13) 0.050(5) 0.073(18) -0.025(4) 0.031(4) -0.015(4)
O75 0.036(6) 0.114(9) 0.11(3) -0.015(4) 0.019(4) -0.066(5)

loop_
_atom_type_symbol
_atom_type_description
_atom_type_scat_dispersion_real
_atom_type_scat_dispersion_imag
_atom_type_scat_source
MN Mn 0.295 0.729 'International Tables Vol. IV (1974) Table 2.2B'
CL Cl 0.132 0.159 'International Tables Vol. IV (1974) Table 2.2B'
O O 0.008 0.006 'International Tables Vol. IV (1974) Table 2.2B'
N N 0.004 0.003 'International Tables Vol. IV (1974) Table 2.2B'
C C 0.002 0.002 'International Tables Vol. IV (1974) Table 2.2B'
H H 0 0 'International Tables Vol. IV (1974) Table 2.2B'

loop_
_geom_angle_atom_site_label_1
_geom_angle_atom_site_label_2
_geom_angle_atom_site_label_3
_geom_angle
_geom_angle_site_symmetry_1
_geom_angle_site_symmetry_2
_geom_angle_site_symmetry_3
_geom_angle_publ_flag
O4 Mn1 O23 100.29(18) . . . no
O4 Mn1 O38 92.65(18) . . . no
O4 Mn1 O55 92.21(18) . . . no
O4 Mn1 O70 96.89(18) . . . no
O4 Mn1 N5 178.2(2) . . . no
O23 Mn1 O38 90.0(2) . . . no
O23 Mn1 O55 87.8(2) . . . no
O23 Mn1 O70 162.80(18) . . . no
O23 Mn1 N5 79.98(19) . . . no
O38 Mn1 O55 174.95(19) . . . no
O38 Mn1 O70 88.7(2) . . . no
O38 Mn1 N5 89.1(2) . . . no
O55 Mn1 O70 92.07(19) . . . no
O55 Mn1 N5 86.0(2) . . . no
O70 Mn1 N5 82.9(2) . . . no
O4 Mn2 O25 96.97(18) . . . no
O4 Mn2 O37 93.01(18) . . . no
O4 Mn2 O39 94.22(18) . . . no
O4 Mn2 O53 96.76(19) . . . no
O4 Mn2 N11 177.7(2) . . . no
O25 Mn2 O37 92.97(19) . . . no
O25 Mn2 O39 86.72(19) . . . no
O25 Mn2 O53 166.24(19) . . . no
O25 Mn2 N11 80.9(2) . . . no
O37 Mn2 O39 172.75(19) . . . no
O37 Mn2 O53 85.47(18) . . . no
O37 Mn2 N11 87.8(2) . . . no
O39 Mn2 O53 93.11(19) . . . no
O39 Mn2 N11 85.0(2) . . . no
O53 Mn2 N11 85.4(2) . . . no
O4 Mn3 O41 94.50(18) . . . no
O4 Mn3 O54 98.07(19) . . . no
O4 Mn3 O57 93.65(18) . . . no
O4 Mn3 O69 93.69(18) . . . no
O4 Mn3 N17 177.0(2) . . . no
O41 Mn3 O54 91.35(19) . . . no
O41 Mn3 O57 89.53(19) . . . no
O41 Mn3 O69 171.71(19) . . . no
O41 Mn3 N17 86.2(2) . . . no
O54 Mn3 O57 168.15(19) . . . no
O54 Mn3 O69 86.20(19) . . . no
O54 Mn3 N17 84.8(2) . . . no
O57 Mn3 O69 91.26(19) . . . no
O57 Mn3 N17 83.4(2) . . . no
O69 Mn3 N17 85.73(19) . . . no
O72 Cl71 O73 109.9(3) . . . no
O72 Cl71 O74 110.5(3) . . . no
O72 Cl71 O75 110.7(3) . . . no
O73 Cl71 O74 107.5(4) . . . no
O73 Cl71 O75 110.8(4) . . . no
O74 Cl71 O75 107.4(4) . . . no
Mn1 O4 Mn2 119.7(2) . . . no
Mn1 O4 Mn3 121.0(2) . . . no
Mn2 O4 Mn3 119.3(2) . . . no
Mn1 O23 C24 133.1(5) . . . no
Mn2 O25 C24 131.6(5) . . . no
Mn2 O37 C36 133.9(5) . . . no
Mn1 O38 C36 130.5(5) . . . no
Mn2 O39 C40 132.5(5) . . . no
Mn3 O41 C40 130.6(5) . . . no
Mn2 O53 C52 132.1(5) . . . no
Mn3 O54 C52 132.1(5) . . . no
Mn1 O55 C56 126.6(5) . . . no
Mn3 O57 C56 135.5(5) . . . no
Mn3 O69 C68 127.7(5) . . . no
Mn1 O70 C68 133.8(5) . . . no
Mn1 N5 C6 121.5(5) . . . no
Mn1 N5 C10 119.9(5) . . . no
C6 N5 C10 118.5(6) . . . no
Mn2 N11 C12 120.1(5) . . . no
Mn2 N11 C16 121.4(5) . . . no
C12 N11 C16 118.5(6) . . . no
Mn3 N17 C18 119.6(5) . . . no
Mn3 N17 C22 121.4(5) . . . no
C18 N17 C22 118.9(6) . . . no
N5 C6 C7 121.8(7) . . . no
N5 C6 H1 119.2(7) . . . no
C7 C6 H1 119.1(7) . . . no
C6 C7 C8 119.8(7) . . . no
C6 C7 H2 119.9(7) . . . no
C8 C7 H2 120.2(7) . . . no
C7 C8 C9 118.3(7) . . . no
C7 C8 H3 120.9(8) . . . no
C9 C8 H3 120.9(8) . . . no
C8 C9 C10 119.6(7) . . . no
C8 C9 H4 120.3(7) . . . no
C10 C9 H4 120.1(8) . . . no
N5 C10 C9 121.9(7) . . . no
N5 C10 H5 119.0(7) . . . no
C9 C10 H5 119.1(8) . . . no
N11 C12 C13 122.6(7) . . . no
N11 C12 H6 118.8(7) . . . no
C13 C12 H6 118.6(7) . . . no
C12 C13 C14 118.9(7) . . . no
C12 C13 H7 120.5(8) . . . no
C14 C13 H7 120.6(7) . . . no
C13 C14 C15 118.8(7) . . . no
C13 C14 H8 120.6(8) . . . no
C15 C14 H8 120.6(8) . . . no
C14 C15 C16 119.6(7) . . . no
C14 C15 H9 120.3(8) . . . no
C16 C15 H9 120.1(8) . . . no
N11 C16 C15 121.6(7) . . . no
N11 C16 H10 119.2(7) . . . no
C15 C16 H10 119.2(7) . . . no
N17 C18 C19 121.6(7) . . . no
N17 C18 H11 119.2(7) . . . no
C19 C18 H11 119.2(7) . . . no
C18 C19 C20 119.3(7) . . . no
C18 C19 H12 120.4(7) . . . no
C20 C19 H12 120.3(7) . . . no
C19 C20 C21 119.0(7) . . . no
C19 C20 H13 120.5(7) . . . no
C21 C20 H13 120.5(8) . . . no
C20 C21 C22 119.0(7) . . . no
C20 C21 H14 120.5(8) . . . no
C22 C21 H14 120.5(8) . . . no
N17 C22 C21 122.2(7) . . . no
N17 C22 H15 118.9(7) . . . no
C21 C22 H15 118.9(7) . . . no
O23 C24 O25 123.9(7) . . . no
O23 C24 C26 118.3(7) . . . no
O25 C24 C26 117.8(7) . . . no
C24 C26 C27 112.4(6) . . . no
C24 C26 H16 108.6(7) . . . no
C24 C26 H17 108.7(7) . . . no
C27 C26 H16 108.6(7) . . . no
C27 C26 H17 108.8(8) . . . no
H16 C26 H17 109.6(8) . . . no
C26 C27 C28 111.4(6) . . . no
C26 C27 H18 109.1(8) . . . no
C26 C27 H19 108.6(7) . . . no
C28 C27 H18 109.2(7) . . . no
C28 C27 H19 108.8(8) . . . no
H18 C27 H19 109.6(8) . . . no
C27 C28 C29 121.2(8) . . . no
C27 C28 C33 120.6(7) . . . no
C29 C28 C33 118.2(8) . . . no
C28 C29 C30 120.0(8) . . . no
C28 C29 H20 120.1(9) . . . no
C30 C29 H20 120.0(10) . . . no
C29 C30 C31 120.8(8) . . . no
C29 C30 H21 119.7(11) . . . no
C31 C30 H21 119.5(10) . . . no
C30 C31 C32 120.0(8) . . . no
C30 C31 H22 119.9(8) . . . no
C32 C31 H22 120.1(9) . . . no
C31 C32 C33 118.8(7) . . . no
C31 C32 C34 121.7(7) . . . no
C33 C32 C34 119.5(6) . . . no
C28 C33 C32 122.2(7) . . . no
C28 C33 H23 118.9(8) . . . no
C32 C33 H23 118.9(7) . . . no
C32 C34 C35 112.7(6) . . . no
C32 C34 H24 108.7(7) . . . no
C32 C34 H25 108.6(7) . . . no
C35 C34 H24 108.7(7) . . . no
C35 C34 H25 108.6(7) . . . no
H24 C34 H25 109.6(7) . . . no
C34 C35 C36 112.8(6) . . . no
C34 C35 H26 108.6(7) . . . no
C34 C35 H27 108.7(7) . . . no
C36 C35 H26 108.6(7) . . . no
C36 C35 H27 108.6(7) . . . no
H26 C35 H27 109.5(7) . . . no
O37 C36 O38 125.1(7) . . . no
O37 C36 C35 115.9(7) . . . no
O38 C36 C35 119.0(7) . . . no
O39 C40 O41 126.2(7) . . . no
O39 C40 C42 114.7(7) . . . no
O41 C40 C42 119.2(7) . . . no
C40 C42 C43 111.8(6) . . . no
C40 C42 H28 108.8(7) . . . no
C40 C42 H29 108.6(7) . . . no
C43 C42 H28 109.2(7) . . . no
C43 C42 H29 108.9(7) . . . no
H28 C42 H29 109.6(8) . . . no
C42 C43 C44 110.3(6) . . . no
C42 C43 H30 109.1(7) . . . no
C42 C43 H31 109.4(7) . . . no
C44 C43 H30 109.2(7) . . . no
C44 C43 H31 109.1(7) . . . no
H30 C43 H31 109.6(8) . . . no
C43 C44 C45 121.0(7) . . . no
C43 C44 C49 120.9(7) . . . no
C45 C44 C49 118.0(7) . . . no
C44 C45 C46 120.5(8) . . . no
C44 C45 H32 119.7(9) . . . no
C46 C45 H32 119.8(8) . . . no
C45 C46 C47 120.8(8) . . . no
C45 C46 H33 119.6(9) . . . no
C47 C46 H33 119.6(9) . . . no
C46 C47 C48 120.5(7) . . . no
C46 C47 H34 119.7(9) . . . no
C48 C47 H34 119.8(9) . . . no
C47 C48 C49 117.4(7) . . . no
C47 C48 C50 122.7(7) . . . no
C49 C48 C50 119.7(7) . . . no
C44 C49 C48 122.6(7) . . . no
C44 C49 H35 118.8(7) . . . no
C48 C49 H35 118.7(7) . . . no
C48 C50 C51 111.9(6) . . . no
C48 C50 H36 108.9(7) . . . no
C48 C50 H37 109.0(7) . . . no
C51 C50 H36 108.6(7) . . . no
C51 C50 H37 108.8(7) . . . no
H36 C50 H37 109.7(8) . . . no
C50 C51 C52 111.4(6) . . . no
C50 C51 H38 109.0(7) . . . no
C50 C51 H39 108.8(7) . . . no
C52 C51 H38 109.1(7) . . . no
C52 C51 H39 108.9(6) . . . no
H38 C51 H39 109.6(7) . . . no
O53 C52 O54 125.1(7) . . . no
O53 C52 C51 118.4(7) . . . no
O54 C52 C51 116.4(7) . . . no
O55 C56 O57 125.7(7) . . . no
O55 C56 C58 118.3(7) . . . no
O57 C56 C58 116.1(7) . . . no
C56 C58 C59 111.2(6) . . . no
C56 C58 H40 109.0(7) . . . no
C56 C58 H41 109.0(7) . . . no
C59 C58 H40 109.1(7) . . . no
C59 C58 H41 109.0(7) . . . no
H40 C58 H41 109.6(7) . . . no
C58 C59 C60 111.2(6) . . . no
C58 C59 H42 108.7(7) . . . no
C58 C59 H43 109.0(7) . . . no
C60 C59 H42 109.0(7) . . . no
C60 C59 H43 109.3(7) . . . no
H42 C59 H43 109.7(8) . . . no
C59 C60 C61 121.1(8) . . . no
C59 C60 C65 122.0(8) . . . no
C61 C60 C65 116.7(8) . . . no
C60 C61 C62 123.8(10) . . . no
C60 C61 H44 118.0(10) . . . no
C62 C61 H44 118.2(11) . . . no
C61 C62 C63 119.2(11) . . . no
C61 C62 H45 120.1(14) . . . no
C63 C62 H45 120.7(15) . . . no
C62 C63 C64 121.9(10) . . . no
C62 C63 H46 119.3(13) . . . no
C64 C63 H46 118.8(13) . . . no
C63 C64 C65 117.6(8) . . . no
C63 C64 C66 122.5(10) . . . no
C65 C64 C66 119.8(10) . . . no
C60 C65 C64 120.7(8) . . . no
C60 C65 H47 119.5(8) . . . no
C64 C65 H47 119.8(9) . . . no
C64 C66 C67 121.8(9) . . . no
C64 C66 H48 106.7(11) . . . no
C64 C66 H49 106.1(9) . . . no
C67 C66 H48 106.8(9) . . . no
C67 C66 H49 105.3(12) . . . no
H48 C66 H49 109.9(10) . . . no
C66 C67 C68 115.7(8) . . . no
C66 C67 H50 107.3(8) . . . no
C66 C67 H51 108.8(10) . . . no
C68 C67 H50 107.0(9) . . . no
C68 C67 H51 108.0(8) . . . no
H50 C67 H51 110.1(8) . . . no
O69 C68 O70 125.0(7) . . . no
O69 C68 C67 116.3(7) . . . no
O70 C68 C67 118.8(7) . . . no

loop_
_geom_bond_atom_site_label_1
_geom_bond_atom_site_label_2
_geom_bond_distance
_geom_bond_site_symmetry_1
_geom_bond_site_symmetry_2
_geom_bond_publ_flag
Mn1 O4 1.898(4) . . no
Mn1 O23 2.033(5) . . no
Mn1 O38 2.072(5) . . no
Mn1 O55 2.073(5) . . no
Mn1 O70 2.028(5) . . no
Mn1 N5 2.072(5) . . no
Mn2 O4 1.888(4) . . no
Mn2 O25 2.104(5) . . no
Mn2 O37 2.002(4) . . no
Mn2 O39 1.976(5) . . no
Mn2 O53 2.076(5) . . no
Mn2 N11 2.077(5) . . no
Mn3 O4 1.905(4) . . no
Mn3 O41 2.071(5) . . no
Mn3 O54 1.990(5) . . no
Mn3 O57 2.008(5) . . no
Mn3 O69 2.070(5) . . no
Mn3 N17 2.091(5) . . no
Cl71 O72 1.436(5) . . no
Cl71 O73 1.416(5) . . no
Cl71 O74 1.418(6) . . no
Cl71 O75 1.409(5) . . no
O23 C24 1.249(8) . . no
O25 C24 1.253(8) . . no
O37 C36 1.272(7) . . no
O38 C36 1.252(8) . . no
O39 C40 1.269(8) . . no
O41 C40 1.240(8) . . no
O53 C52 1.242(8) . . no
O54 C52 1.270(8) . . no
O55 C56 1.252(8) . . no
O57 C56 1.253(7) . . no
O69 C68 1.255(8) . . no
O70 C68 1.260(8) . . no
N5 C6 1.342(8) . . no
N5 C10 1.345(8) . . no
N11 C12 1.347(8) . . no
N11 C16 1.333(8) . . no
N17 C18 1.351(8) . . no
N17 C22 1.333(8) . . no
C6 C7 1.379(9) . . no
C6 H1 0.949(7) . . no
C7 C8 1.374(9) . . no
C7 H2 0.950(7) . . no
C8 C9 1.379(10) . . no
C8 H3 0.951(7) . . no
C9 C10 1.377(9) . . no
C9 H4 0.950(7) . . no
C10 H5 0.951(7) . . no
C12 C13 1.364(9) . . no
C12 H6 0.950(7) . . no
C13 C14 1.379(10) . . no
C13 H7 0.952(7) . . no
C14 C15 1.372(10) . . no
C14 H8 0.950(7) . . no
C15 C16 1.381(9) . . no
C15 H9 0.951(7) . . no
C16 H10 0.951(7) . . no
C18 C19 1.378(9) . . no
C18 H11 0.951(7) . . no
C19 C20 1.383(9) . . no
C19 H12 0.950(7) . . no
C20 C21 1.375(9) . . no
C20 H13 0.950(7) . . no
C21 C22 1.385(9) . . no
C21 H14 0.951(7) . . no
C22 H15 0.951(7) . . no
C24 C26 1.498(10) . . no
C26 C27 1.540(10) . . no
C26 H16 0.950(8) . . no
C26 H17 0.948(8) . . no
C27 C28 1.499(10) . . no
C27 H18 0.946(9) . . no
C27 H19 0.952(8) . . no
C28 C29 1.385(10) . . no
C28 C33 1.383(9) . . no
C29 C30 1.380(11) . . no
C29 H20 0.950(8) . . no
C30 C31 1.382(11) . . no
C30 H21 0.951(8) . . no
C31 C32 1.371(9) . . no
C31 H22 0.951(8) . . no
C32 C33 1.381(9) . . no
C32 C34 1.503(10) . . no
C33 H23 0.951(7) . . no
C34 C35 1.530(10) . . no
C34 H24 0.949(7) . . no
C34 H25 0.950(7) . . no
C35 C36 1.515(9) . . no
C35 H26 0.950(8) . . no
C35 H27 0.949(8) . . no
C40 C42 1.522(9) . . no
C42 C43 1.546(10) . . no
C42 H28 0.948(9) . . no
C42 H29 0.951(8) . . no
C43 C44 1.510(10) . . no
C43 H30 0.950(7) . . no
C43 H31 0.949(9) . . no
C44 C45 1.374(9) . . no
C44 C49 1.390(9) . . no
C45 C46 1.371(10) . . no
C45 H32 0.951(8) . . no
C46 C47 1.371(11) . . no
C46 H33 0.951(8) . . no
C47 C48 1.392(10) . . no
C47 H34 0.952(8) . . no
C48 C49 1.381(9) . . no
C48 C50 1.508(10) . . no
C49 H35 0.951(7) . . no
C50 C51 1.530(10) . . no
C50 H36 0.950(7) . . no
C50 H37 0.948(9) . . no
C51 C52 1.519(9) . . no
C51 H38 0.948(8) . . no
C51 H39 0.951(8) . . no
C56 C58 1.521(9) . . no
C58 C59 1.550(10) . . no
C58 H40 0.949(8) . . no
C58 H41 0.949(7) . . no
C59 C60 1.494(10) . . no
C59 H42 0.951(7) . . no
C59 H43 0.947(8) . . no
C60 C61 1.368(11) . . no
C60 C65 1.388(10) . . no
C61 C62 1.362(13) . . no
C61 H44 0.950(10) . . no
C62 C63 1.323(14) . . no
C62 H45 0.949(10) . . no
C63 C64 1.394(12) . . no
C63 H46 0.950(10) . . no
C64 C65 1.415(10) . . no
C64 C66 1.483(12) . . no
C65 H47 0.953(8) . . no
C66 C67 1.441(13) . . no
C66 H48 0.942(12) . . no
C66 H49 0.953(9) . . no
C67 C68 1.542(10) . . no
C67 H50 0.955(9) . . no
C67 H51 0.938(11) . . no
